data_4083908
loop_
_publ_author_name
'Chadwick, F. Mark'
'Cooper, Robert T.'
'Ashley, Andrew E.'
'Buffet, Jean-Charles'
'O&#x2019;Hare, Dermot M.'

_publ_section_title
;
 Early Transition Metal Permethylpentalene Complexes for the
 Polymerization of Ethylene
;
_journal_issue 14
_journal_name_full Organometallics
_journal_page_first 3775
_journal_paper_doi 10.1021/om5004754
_journal_volume 33
_journal_year 2014
_chemical_compound_source SYN
_chemical_formula_moiety 'C19 H23 Cl1 Ti1'
_chemical_formula_sum 'C19 H23 Cl Ti'
_chemical_formula_weight 334.74
_chemical_melting_point ?
_space_group_IT_number 14
_symmetry_cell_setting monoclinic
_symmetry_space_group_name_Hall '-P 2ybc'
_symmetry_space_group_name_H-M 'P 1 21/c 1'
_atom_sites_solution_hydrogens difmap
_atom_sites_solution_primary direct
_audit_creation_date 12-04-24
_audit_creation_method CRYSTALS_ver_14.23
_cell_angle_alpha 90
_cell_angle_beta 108.7380(10)
_cell_angle_gamma 90
_cell_formula_units_Z 4
_cell_length_a 12.8647(3)
_cell_length_b 15.1967(4)
_cell_length_c 8.6310(2)
_cell_measurement_reflns_used 3712
_cell_measurement_temperature 150
_cell_measurement_theta_max 27
_cell_measurement_theta_min 5
_cell_volume 1597.93(7)
_computing_cell_refinement 'DENZO/SCALEPACK (Otwinowski & Minor, 1997)'
_computing_data_collection 'COLLECT (Nonius, 2001).'
_computing_data_reduction 'DENZO/SCALEPACK (Otwinowski & Minor, 1997)'
_computing_molecular_graphics 'CAMERON (Watkin et al., 1996)'
_computing_publication_material 'CRYSTALS (Betteridge et al., 2003)'
_computing_structure_refinement 'CRYSTALS (Betteridge et al., 2003)'
_computing_structure_solution 'SIR92 (Altomare et al., 1994)'
_diffrn_ambient_temperature 150
_diffrn_measured_fraction_theta_full 0.975
_diffrn_measured_fraction_theta_max 0.972
_diffrn_measurement_device Area
_diffrn_measurement_device_type 'Nonius KappaCCD'
_diffrn_measurement_method \w
_diffrn_radiation_monochromator graphite
_diffrn_radiation_type 'Mo K\a'
_diffrn_radiation_wavelength 0.71073
_diffrn_reflns_av_R_equivalents 0.035
_diffrn_reflns_limit_h_max 11
_diffrn_reflns_limit_h_min -11
_diffrn_reflns_limit_k_max 19
_diffrn_reflns_limit_k_min -19
_diffrn_reflns_limit_l_max 16
_diffrn_reflns_limit_l_min -16
_diffrn_reflns_number 20429
_diffrn_reflns_theta_full 26.869
_diffrn_reflns_theta_max 27.417
_diffrn_reflns_theta_min 5.166
_diffrn_standards_number 0
_exptl_absorpt_coefficient_mu 0.694
_exptl_absorpt_correction_T_max 0.95
_exptl_absorpt_correction_T_min 0.89
_exptl_absorpt_correction_type multi-scan
_exptl_absorpt_process_details 'DENZO/SCALEPACK (Otwinowski & Minor, 1997)'
_exptl_crystal_colour red
_exptl_crystal_density_diffrn 1.391
_exptl_crystal_density_meas ?
_exptl_crystal_density_method 'not measured'
_exptl_crystal_description block
_exptl_crystal_F_000 704
_exptl_crystal_size_max 0.160
_exptl_crystal_size_mid 0.120
_exptl_crystal_size_min 0.080
_refine_diff_density_max 0.51
_refine_diff_density_min -0.45
_refine_ls_extinction_method None
_refine_ls_goodness_of_fit_ref 0.9324
_refine_ls_hydrogen_treatment constr
_refine_ls_matrix_type full
_refine_ls_number_parameters 190
_refine_ls_number_reflns 3604
_refine_ls_number_restraints 0
_refine_ls_R_factor_all 0.0645
_refine_ls_R_factor_gt 0.0417
_refine_ls_shift/su_max 0.0005581
_refine_ls_shift/su_mean 0.0000236
_refine_ls_structure_factor_coef Fsqd
_refine_ls_weighting_details
;
 Method, part 1, Chebychev polynomial, (Watkin, 1994, Prince, 1982) 
 [weight] = 1.0/[A~0~*T~0~(x)+A~1~*T~1~(x) ... +A~n-1~]*T~n-1~(x)] 
 where A~i~ are the Chebychev coefficients listed below and x= Fcalc/Fmax 
 Method = Robust Weighting (Prince, 1982) 
 W = [weight] * [1-(deltaF/6*sigmaF)^2^]^2^ 
 A~i~ are: 
 6.83 9.28 4.40 1.18 
;
_refine_ls_weighting_scheme calc
_refine_ls_wR_factor_all 0.1025
_refine_ls_wR_factor_gt 0.0869
_refine_ls_wR_factor_ref 0.1025
_reflns_limit_h_max 16
_reflns_limit_h_min 0
_reflns_limit_k_max 19
_reflns_limit_k_min 0
_reflns_limit_l_max 10
_reflns_limit_l_min -11
_reflns_number_gt 2767
_reflns_number_total 3604
_reflns_threshold_expression I>2.0\s(I)
_oxford_diffrn_Wilson_B_factor 2.11
_oxford_diffrn_Wilson_scale 11.24
_oxford_refine_ls_r_factor_ref 0.0645
_oxford_refine_ls_scale 0.2936(3)
_oxford_reflns_number_all 3604
_oxford_reflns_threshold_expression_ref I>-3.0\s(I)
_oxford_structure_analysis_title 019fmc11
_cod_data_source_file om5004754_si_001.cif
_cod_data_source_block 1Ti
_cod_depositor_comments
;
The following automatic conversions were performed:

'_chemical_melting_point' value 'not measured' was changed to '?' -
the value is undefined or not given.

'_symmetry_cell_setting' value
'Monoclinic' changed to 'monoclinic' according to
/usr/data/users/saulius/crontab/automatic-downloads/rss-feeds/ACS/lib/dictionaries/cif_core.dic
dictionary named 'cif_core.dic' version 2.4.2 from
2011-04-26.

'_atom_sites_solution_primary' value 'Direct' changed to
'direct' according to
/usr/data/users/saulius/crontab/automatic-downloads/rss-feeds/ACS/lib/dictionaries/cif_core.dic
dictionary named 'cif_core.dic' version 2.4.2 from 2011-04-26.

Automatic conversion script
Id: cif_fix_values 2281 2013-09-26 08:29:07Z andrius 

 Adding full bibliography for 4083908--4083915.cif.

The following automatic conversions were performed:

'_exptl_crystal_density_meas' value 'not measured' was changed to '?'
- the value is perceived as not measured.

Automatic conversion script
Id: cif_fix_values 3008 2015-01-20 13:52:24Z robertas 
;
_cod_original_sg_symbol_H-M 'P 1 21/c 1 '
_cod_original_formula_sum 'C19 H23 Cl1 Ti1'
_cod_database_code 4083908

loop_
_symmetry_equiv_pos_as_xyz
x,y,z
-x,-y,-z
-x,y+1/2,-z+1/2
x,-y+1/2,z+1/2

loop_
_atom_site_label
_atom_site_type_symbol
_atom_site_fract_x
_atom_site_fract_y
_atom_site_fract_z
_atom_site_U_iso_or_equiv
_atom_site_occupancy
_atom_site_adp_type
_atom_site_refinement_flags_posn
Cl1 Cl 0.19539(6) 0.57629(4) -0.01886(8) 0.0317 1.0000 Uani .
C1 C 0.3619(2) 0.56704(17) 0.5195(3) 0.0259 1.0000 Uani .
C2 C 0.4091(2) 0.60908(17) 0.4102(3) 0.0267 1.0000 Uani .
C3 C 0.4086(2) 0.55268(17) 0.2811(3) 0.0250 1.0000 Uani .
C4 C 0.3608(2) 0.47099(16) 0.3088(3) 0.0229 1.0000 Uani .
C5 C 0.2843(2) 0.40972(16) 0.2046(3) 0.0240 1.0000 Uani .
C6 C 0.2125(2) 0.38371(16) 0.2886(3) 0.0257 1.0000 Uani .
C7 C 0.2407(2) 0.42570(16) 0.4454(3) 0.0249 1.0000 Uani .
C8 C 0.3356(2) 0.47905(16) 0.4613(3) 0.0234 1.0000 Uani .
C9 C 0.3634(2) 0.6061(2) 0.6804(3) 0.0344 1.0000 Uani .
C10 C 0.4581(3) 0.69946(19) 0.4378(4) 0.0384 1.0000 Uani .
C11 C 0.4572(2) 0.57323(19) 0.1493(4) 0.0334 1.0000 Uani .
C12 C 0.2844(2) 0.37596(19) 0.0414(3) 0.0330 1.0000 Uani .
C13 C 0.1196(2) 0.31914(18) 0.2279(4) 0.0334 1.0000 Uani .
C14 C 0.1933(3) 0.4028(2) 0.5777(4) 0.0356 1.0000 Uani .
C15 C 0.1173(2) 0.60492(19) 0.4455(4) 0.0329 1.0000 Uani .
C16 C 0.0441(2) 0.55122(19) 0.3250(4) 0.0321 1.0000 Uani .
C17 C 0.0272(2) 0.59097(18) 0.1721(4) 0.0312 1.0000 Uani .
C18 C 0.0874(2) 0.67092(18) 0.1980(4) 0.0337 1.0000 Uani .
C19 C 0.1418(2) 0.67945(18) 0.3654(4) 0.0334 1.0000 Uani .
Ti1 Ti 0.21569(4) 0.55088(3) 0.27639(5) 0.0217 1.0000 Uani .
H91 H 0.3231 0.5694 0.7343 0.0527 1.0000 Uiso R
H92 H 0.4389 0.6104 0.7520 0.0531 1.0000 Uiso R
H93 H 0.3316 0.6647 0.6643 0.0528 1.0000 Uiso R
H103 H 0.4764 0.7185 0.3429 0.0610 1.0000 Uiso R
H102 H 0.5242 0.6973 0.5308 0.0608 1.0000 Uiso R
H101 H 0.4072 0.7413 0.4602 0.0613 1.0000 Uiso R
H113 H 0.4373 0.5283 0.0660 0.0526 1.0000 Uiso R
H112 H 0.5360 0.5766 0.1944 0.0532 1.0000 Uiso R
H111 H 0.4291 0.6286 0.0981 0.0529 1.0000 Uiso R
H121 H 0.2109 0.3768 -0.0356 0.0521 1.0000 Uiso R
H122 H 0.3312 0.4113 -0.0007 0.0521 1.0000 Uiso R
H123 H 0.3116 0.3169 0.0525 0.0520 1.0000 Uiso R
H133 H 0.0521 0.3444 0.2340 0.0537 1.0000 Uiso R
H132 H 0.1104 0.3021 0.1152 0.0531 1.0000 Uiso R
H131 H 0.1364 0.2672 0.2967 0.0534 1.0000 Uiso R
H141 H 0.1990 0.4529 0.6502 0.0570 1.0000 Uiso R
H142 H 0.1170 0.3854 0.5285 0.0570 1.0000 Uiso R
H143 H 0.2340 0.3542 0.6381 0.0569 1.0000 Uiso R
H151 H 0.1422 0.5942 0.5630 0.0426 1.0000 Uiso R
H161 H 0.0104 0.4952 0.3442 0.0404 1.0000 Uiso R
H171 H -0.0219 0.5681 0.0663 0.0386 1.0000 Uiso R
H181 H 0.0881 0.7130 0.1122 0.0424 1.0000 Uiso R
H191 H 0.1882 0.7298 0.4190 0.0415 1.0000 Uiso R

loop_
_atom_site_aniso_label
_atom_site_aniso_U_11
_atom_site_aniso_U_22
_atom_site_aniso_U_33
_atom_site_aniso_U_23
_atom_site_aniso_U_13
_atom_site_aniso_U_12
Cl1 0.0338(3) 0.0379(4) 0.0242(3) 0.0056(2) 0.0103(3) 0.0068(3)
C1 0.0235(12) 0.0317(13) 0.0215(11) -0.0027(10) 0.0058(10) 0.0019(10)
C2 0.0224(12) 0.0284(13) 0.0278(13) -0.0014(10) 0.0060(10) -0.0013(10)
C3 0.0234(12) 0.0286(12) 0.0241(12) 0.0035(10) 0.0091(10) 0.0026(10)
C4 0.0220(11) 0.0275(12) 0.0208(11) 0.0013(9) 0.0090(9) 0.0046(9)
C5 0.0247(12) 0.0239(11) 0.0221(12) -0.0007(9) 0.0057(10) 0.0037(10)
C6 0.0258(12) 0.0233(11) 0.0265(12) 0.0033(10) 0.0065(10) 0.0040(10)
C7 0.0265(12) 0.0251(12) 0.0249(12) 0.0032(9) 0.0107(10) 0.0024(10)
C8 0.0237(12) 0.0292(12) 0.0174(11) 0.0011(9) 0.0070(9) 0.0035(10)
C9 0.0364(15) 0.0411(15) 0.0248(13) -0.0078(11) 0.0087(11) 0.0027(12)
C10 0.0392(16) 0.0303(14) 0.0441(17) 0.0004(12) 0.0110(13) -0.0053(12)
C11 0.0340(14) 0.0386(15) 0.0325(14) 0.0065(11) 0.0178(12) 0.0012(12)
C12 0.0365(15) 0.0362(15) 0.0270(13) -0.0071(11) 0.0111(11) 0.0067(12)
C13 0.0305(14) 0.0288(13) 0.0383(15) 0.0010(11) 0.0073(12) -0.0028(11)
C14 0.0397(16) 0.0381(15) 0.0340(15) 0.0082(12) 0.0186(13) 0.0006(12)
C15 0.0315(14) 0.0416(15) 0.0318(14) -0.0022(11) 0.0186(12) 0.0080(12)
C16 0.0258(13) 0.0349(14) 0.0411(15) -0.0004(12) 0.0184(12) 0.0039(11)
C17 0.0219(12) 0.0361(14) 0.0355(14) -0.0036(11) 0.0091(11) 0.0047(11)
C18 0.0324(14) 0.0297(13) 0.0410(16) 0.0039(11) 0.0147(12) 0.0103(11)
C19 0.0313(14) 0.0304(14) 0.0424(16) -0.0090(12) 0.0171(12) 0.0057(11)
Ti1 0.0219(2) 0.0241(2) 0.0205(2) 0.00011(16) 0.00869(16) 0.00261(17)

loop_
_atom_type_symbol
_atom_type_scat_dispersion_real
_atom_type_scat_dispersion_imag
_atom_type_scat_Cromer_Mann_a1
_atom_type_scat_Cromer_Mann_b1
_atom_type_scat_Cromer_Mann_a2
_atom_type_scat_Cromer_Mann_b2
_atom_type_scat_Cromer_Mann_a3
_atom_type_scat_Cromer_Mann_b3
_atom_type_scat_Cromer_Mann_a4
_atom_type_scat_Cromer_Mann_b4
_atom_type_scat_Cromer_Mann_c
_atom_type_scat_source
C 0.0033 0.0016 2.3100 20.8439 1.0200 10.2075 1.5886 0.5687 0.8650 51.6512 0.2156 'International Tables Vol C 4.2.6.8 and 6.1.1.4'
H 0.0000 0.0000 0.4930 10.5109 0.3229 26.1257 0.1402 3.1424 0.0408 57.7998 0.0030 'International Tables Vol C 4.2.6.8 and 6.1.1.4'
Ti 0.2776 0.4457 9.7595 7.8508 7.3558 0.5000 1.6991 35.6338 1.9021 116.1050 1.2807 'International Tables Vol C 4.2.6.8 and 6.1.1.4'
Cl 0.1484 0.1585 11.4604 0.0104 7.1964 1.1662 6.2556 18.5194 1.6455 47.7784 -9.5574 'International Tables Vol C 4.2.6.8 and 6.1.1.4'

loop_
_geom_angle_atom_site_label_1
_geom_angle_atom_site_label_2
_geom_angle_atom_site_label_3
_geom_angle
_geom_angle_publ_flag
C2 C1 C8 106.8(2) yes
C2 C1 C9 123.5(2) yes
C8 C1 C9 128.6(2) yes
C2 C1 Ti1 81.03(15) yes
C8 C1 Ti1 63.58(13) yes
C9 C1 Ti1 129.63(18) yes
C1 C2 C3 110.9(2) yes
C1 C2 C10 123.5(2) yes
C3 C2 C10 125.4(2) yes
C1 C2 Ti1 65.32(14) yes
C3 C2 Ti1 70.93(14) yes
C10 C2 Ti1 133.77(19) yes
C2 C3 C4 106.7(2) yes
C2 C3 C11 125.4(2) yes
C4 C3 C11 127.7(2) yes
C2 C3 Ti1 76.55(15) yes
C4 C3 Ti1 60.81(13) yes
C11 C3 Ti1 130.75(18) yes
C3 C4 C5 134.2(2) yes
C3 C4 C8 108.0(2) yes
C5 C4 C8 108.2(2) yes
C3 C4 Ti1 83.79(15) yes
C5 C4 Ti1 83.91(15) yes
C8 C4 Ti1 68.73(13) yes
C4 C5 C6 106.9(2) yes
C4 C5 C12 126.9(2) yes
C6 C5 C12 126.0(2) yes
C4 C5 Ti1 60.69(13) yes
C6 C5 Ti1 76.56(14) yes
C12 C5 Ti1 129.79(17) yes
C5 C6 C7 110.7(2) yes
C5 C6 C13 125.9(2) yes
C7 C6 C13 123.4(2) yes
C5 C6 Ti1 71.03(14) yes
C7 C6 Ti1 65.91(13) yes
C13 C6 Ti1 131.20(18) yes
C6 C7 C8 107.0(2) yes
C6 C7 C14 125.1(2) yes
C8 C7 C14 126.9(2) yes
C6 C7 Ti1 80.34(14) yes
C8 C7 Ti1 62.98(13) yes
C14 C7 Ti1 130.65(18) yes
C4 C8 C7 107.2(2) yes
C4 C8 C1 107.4(2) yes
C7 C8 C1 131.3(2) yes
C4 C8 Ti1 71.62(13) yes
C7 C8 Ti1 80.15(15) yes
C1 C8 Ti1 79.44(15) yes
C1 C9 H91 111.3 no
C1 C9 H92 109.1 no
H91 C9 H92 108.2 no
C1 C9 H93 110.4 no
H91 C9 H93 109.2 no
H92 C9 H93 108.6 no
C2 C10 H103 110.1 no
C2 C10 H102 108.4 no
H103 C10 H102 109.0 no
C2 C10 H101 110.7 no
H103 C10 H101 109.6 no
H102 C10 H101 109.0 no
C3 C11 H113 110.0 no
C3 C11 H112 110.2 no
H113 C11 H112 109.4 no
C3 C11 H111 110.1 no
H113 C11 H111 107.8 no
H112 C11 H111 109.3 no
C5 C12 H121 110.2 no
C5 C12 H122 110.7 no
H121 C12 H122 109.0 no
C5 C12 H123 109.7 no
H121 C12 H123 109.2 no
H122 C12 H123 108.0 no
C6 C13 H133 110.5 no
C6 C13 H132 110.4 no
H133 C13 H132 109.6 no
C6 C13 H131 108.8 no
H133 C13 H131 108.5 no
H132 C13 H131 109.1 no
C7 C14 H141 110.1 no
C7 C14 H142 109.3 no
H141 C14 H142 110.5 no
C7 C14 H143 108.0 no
H141 C14 H143 109.9 no
H142 C14 H143 109.1 no
C16 C15 C19 107.6(3) yes
C16 C15 Ti1 73.04(15) yes
C19 C15 Ti1 74.29(15) yes
C16 C15 H151 125.9 no
C19 C15 H151 126.3 no
Ti1 C15 H151 121.6 no
C15 C16 C17 108.0(3) yes
C15 C16 Ti1 72.20(15) yes
C17 C16 Ti1 72.98(15) yes
C15 C16 H161 126.5 no
C17 C16 H161 125.6 no
Ti1 C16 H161 120.5 no
C16 C17 C18 108.0(3) yes
C16 C17 Ti1 72.69(15) yes
C18 C17 Ti1 73.81(16) yes
C16 C17 H171 125.1 no
C18 C17 H171 126.8 no
Ti1 C17 H171 121.9 no
C17 C18 C19 108.0(3) yes
C17 C18 Ti1 71.69(15) yes
C19 C18 Ti1 73.04(16) yes
C17 C18 H181 125.2 no
C19 C18 H181 126.8 no
Ti1 C18 H181 122.3 no
C15 C19 C18 108.4(3) yes
C15 C19 Ti1 71.23(15) yes
C18 C19 Ti1 73.25(15) yes
C15 C19 H191 125.9 no
C18 C19 H191 125.7 no
Ti1 C19 H191 122.5 no
C1 Ti1 C7 67.58(9) yes
C1 Ti1 C15 81.11(10) yes
C7 Ti1 C15 83.81(9) yes
C1 Ti1 C16 111.52(10) yes
C7 Ti1 C16 80.94(9) yes
C15 Ti1 C16 34.76(10) yes
C1 Ti1 C17 137.84(9) yes
C7 Ti1 C17 111.17(10) yes
C15 Ti1 C17 57.46(10) yes
C16 Ti1 C17 34.33(10) yes
C1 Ti1 C19 85.10(10) yes
C7 Ti1 C19 116.62(10) yes
C15 Ti1 C19 34.48(10) yes
C16 Ti1 C19 57.09(10) yes
C17 Ti1 C19 56.86(10) yes
C1 Ti1 C18 117.01(10) yes
C7 Ti1 C18 137.00(9) yes
C15 Ti1 C18 57.03(10) yes
C16 Ti1 C18 57.03(10) yes
C17 Ti1 C18 34.50(10) yes
C1 Ti1 Cl1 133.40(7) yes
C7 Ti1 Cl1 134.64(7) yes
C15 Ti1 Cl1 132.24(8) yes
C16 Ti1 Cl1 112.33(7) yes
C17 Ti1 Cl1 79.36(7) yes
C1 Ti1 C3 57.94(8) yes
C7 Ti1 C3 93.54(9) yes
C15 Ti1 C3 136.07(10) yes
C16 Ti1 C3 169.44(9) yes
C17 Ti1 C3 154.22(9) yes
C1 Ti1 C5 93.83(9) yes
C7 Ti1 C5 57.70(8) yes
C15 Ti1 C5 139.52(9) yes
C16 Ti1 C5 118.22(9) yes
C17 Ti1 C5 122.00(9) yes
C1 Ti1 C4 62.08(9) yes
C7 Ti1 C4 61.78(9) yes
C15 Ti1 C4 136.39(10) yes
C16 Ti1 C4 142.07(10) yes
C17 Ti1 C4 157.35(10) yes
C1 Ti1 C8 36.98(9) yes
C7 Ti1 C8 36.87(9) yes
C15 Ti1 C8 96.77(10) yes
C16 Ti1 C8 111.05(10) yes
C17 Ti1 C8 145.04(10) yes
C1 Ti1 C6 94.99(9) yes
C7 Ti1 C6 33.75(8) yes
C15 Ti1 C6 107.6(1) yes
C16 Ti1 C6 88.09(9) yes
C17 Ti1 C6 104.08(9) yes
C1 Ti1 C2 33.64(9) yes
C7 Ti1 C2 94.61(9) yes
C15 Ti1 C2 103.78(10) yes
C16 Ti1 C2 138.44(9) yes
C17 Ti1 C2 144.38(9) yes
C19 Ti1 C18 33.71(10) yes
C19 Ti1 Cl1 106.08(8) yes
C18 Ti1 Cl1 76.07(7) yes
C19 Ti1 C3 118.95(9) yes
C18 Ti1 C3 126.24(9) yes
Cl1 Ti1 C3 77.94(6) yes
C19 Ti1 C5 174.01(9) yes
C18 Ti1 C5 148.74(9) yes
Cl1 Ti1 C5 78.93(6) yes
C3 Ti1 C5 64.91(8) yes
C19 Ti1 C4 145.70(10) yes
C18 Ti1 C4 160.89(10) yes
Cl1 Ti1 C4 91.24(7) yes
C3 Ti1 C4 35.40(9) yes
C5 Ti1 C4 35.40(9) yes
C19 Ti1 C8 116.27(10) yes
C18 Ti1 C8 149.93(10) yes
Cl1 Ti1 C8 130.88(7) yes
C3 Ti1 C8 60.73(9) yes
C5 Ti1 C8 60.80(9) yes
C19 Ti1 C6 141.74(9) yes
C18 Ti1 C6 138.58(10) yes
Cl1 Ti1 C6 101.42(6) yes
C3 Ti1 C6 92.28(9) yes
C5 Ti1 C6 32.41(8) yes
C19 Ti1 C2 90.09(9) yes
C18 Ti1 C2 110.29(9) yes
Cl1 Ti1 C2 100.12(6) yes
C3 Ti1 C2 32.52(8) yes
C5 Ti1 C2 92.27(8) yes
C4 Ti1 C8 39.65(9) yes
C4 Ti1 C6 57.33(9) yes
C8 Ti1 C6 58.30(9) yes
C4 Ti1 C2 57.30(9) yes
C8 Ti1 C2 58.01(9) yes
C6 Ti1 C2 110.81(8) yes

loop_
_geom_bond_atom_site_label_1
_geom_bond_atom_site_label_2
_geom_bond_distance
_geom_bond_publ_flag
Cl1 Ti1 2.5068(8) yes
C1 C2 1.425(4) yes
C1 C8 1.430(3) yes
C1 C9 1.505(4) yes
C1 Ti1 2.338(2) yes
C2 C3 1.405(4) yes
C2 C10 1.498(4) yes
C2 Ti1 2.541(3) yes
C3 C4 1.439(3) yes
C3 C11 1.497(3) yes
C3 Ti1 2.470(2) yes
C4 C5 1.441(3) yes
C4 C8 1.458(3) yes
C4 Ti1 2.169(2) yes
C5 C6 1.402(3) yes
C5 C12 1.500(3) yes
C5 Ti1 2.473(2) yes
C6 C7 1.434(4) yes
C6 C13 1.504(4) yes
C6 Ti1 2.544(3) yes
C7 C8 1.434(4) yes
C7 C14 1.499(4) yes
C7 Ti1 2.355(2) yes
C8 Ti1 2.130(2) yes
C9 H91 0.976 no
C9 H92 0.971 no
C9 H93 0.971 no
C10 H103 0.967 no
C10 H102 0.965 no
C10 H101 0.975 no
C11 H113 0.965 no
C11 H112 0.963 no
C11 H111 0.964 no
C12 H121 0.965 no
C12 H122 0.961 no
C12 H123 0.956 no
C13 H133 0.966 no
C13 H132 0.976 no
C13 H131 0.969 no
C14 H141 0.973 no
C14 H142 0.973 no
C14 H143 0.957 no
C15 C16 1.416(4) yes
C15 C19 1.414(4) yes
C15 Ti1 2.365(3) yes
C15 H151 0.974 no
C16 C17 1.403(4) yes
C16 Ti1 2.376(3) yes
C16 H161 0.994 no
C17 C18 1.420(4) yes
C17 Ti1 2.379(3) yes
C17 H171 0.991 no
C18 C19 1.395(4) yes
C18 Ti1 2.407(3) yes
C18 H181 0.980 no
C19 Ti1 2.404(3) yes
C19 H191 0.989 no
